data_4088410
loop_
_publ_author_name
'Chambers, Geoffrey M.'
'Rauchfuss, Thomas B.'
'Arrigoni, Federica'
'Zampella, Giuseppe'

_publ_section_title
;
 Effect of Pyramidalization of the M2(SR)2Center: The Case of
 (C5H5)2Ni2(SR)2
;
_journal_issue 5
_journal_name_full Organometallics
_journal_page_first 836
_journal_paper_doi 10.1021/acs.organomet.6b00068
_journal_volume 35
_journal_year 2016
_chemical_formula_moiety 'C22 H18 Ni3 S4'
_chemical_formula_sum 'C22 H18 Ni3 S4'
_chemical_formula_weight 586.73
_space_group_crystal_system orthorhombic
_space_group_IT_number 19
_space_group_name_Hall 'P 2ac 2ab'
_space_group_name_H-M_alt 'P 21 21 21'
_atom_sites_solution_hydrogens geom
_atom_sites_solution_primary iterative
_audit_creation_date 2015-08-26
_audit_creation_method
; 
Olex2 1.2 
(compiled 2015.01.26 svn.r3150 for OlexSys, GUI svn.r4998) 
;
_cell_angle_alpha 90
_cell_angle_beta 90
_cell_angle_gamma 90
_cell_formula_units_Z 4
_cell_length_a 7.73480(10)
_cell_length_b 15.8097(3)
_cell_length_c 17.5647(3)
_cell_measurement_reflns_used 5343
_cell_measurement_temperature 173.15
_cell_measurement_theta_max 27.608
_cell_measurement_theta_min 2.576
_cell_volume 2147.90(6)
_computing_cell_refinement 'SAINT V8.34A (Bruker, 2005)'
_computing_data_collection 'APEX2 V2013.10-0 (Bruker, 2013)'
_computing_data_reduction
; 
SAINT V8.34A, XPREP v2013/3, SADABS V2012/1, TWINABS V2012/1 
(Bruker, 2012 & 2013) 
;
_computing_molecular_graphics 'Olex2 (Dolomanov et al., 2009)'
_computing_publication_material 'Olex2 (Dolomanov et al., 2009)'
_computing_structure_refinement 'SHELX-2013-4 (Sheldrick, 2013)'
_computing_structure_solution 'SHELX-2013-4 (Sheldrick, 2013)'
_diffrn_ambient_temperature 173.15
_diffrn_measured_fraction_theta_full 1.000
_diffrn_measured_fraction_theta_max 0.999
_diffrn_measurement_device_type 'Bruker APEX-II CCD'
_diffrn_measurement_method '\f and \w scans'
_diffrn_radiation_monochromator graphite
_diffrn_radiation_type MoK\a
_diffrn_radiation_wavelength 0.71073
_diffrn_reflns_av_R_equivalents 0.0715
_diffrn_reflns_av_unetI/netI 0.0697
_diffrn_reflns_Laue_measured_fraction_full 1.000
_diffrn_reflns_Laue_measured_fraction_max 0.999
_diffrn_reflns_limit_h_max 10
_diffrn_reflns_limit_h_min -9
_diffrn_reflns_limit_k_max 20
_diffrn_reflns_limit_k_min -20
_diffrn_reflns_limit_l_max 22
_diffrn_reflns_limit_l_min -23
_diffrn_reflns_number 18300
_diffrn_reflns_point_group_measured_fraction_full 1.000
_diffrn_reflns_point_group_measured_fraction_max 0.999
_diffrn_reflns_theta_full 25.242
_diffrn_reflns_theta_max 27.789
_diffrn_reflns_theta_min 1.733
_diffrn_standards_number 0
_exptl_absorpt_coefficient_mu 2.999
_exptl_absorpt_correction_T_max 0.9985
_exptl_absorpt_correction_T_min 0.9152
_exptl_absorpt_correction_type integration
_exptl_absorpt_process_details
; 
SADABS-2008/1 (Bruker,2008) was used for absorption correction. 
wR2(int) was 0.0709 before and 0.0645 after correction. 
The Ratio of minimum to maximum transmission is 0.9166. 
The \l/2 correction factor is 0.0015. 
;
_exptl_crystal_colour black
_exptl_crystal_colour_primary black
_exptl_crystal_density_diffrn 1.814
_exptl_crystal_description parallelepiped
_exptl_crystal_F_000 1192
_exptl_crystal_preparation
; 
The data crystal was mounted using oil (Parantone-N, Exxon) to a 
0.3 mm cryo-loop (Hampton Research) with the 1 0 -2 face roughly
parallel to the spindle axis.
;
_exptl_crystal_size_max 0.294
_exptl_crystal_size_mid 0.123
_exptl_crystal_size_min 0.105
_refine_diff_density_max 0.377
_refine_diff_density_min -0.362
_refine_diff_density_rms 0.079
_refine_ls_abs_structure_details
; 
 Flack x determined using 1566 quotients [(I+)-(I-)]/[(I+)+(I-)] 
 (Parsons, Flack and Wagner, Acta Cryst. B69 (2013) 249-259). 
;
_refine_ls_abs_structure_Flack 0.003(10)
_refine_ls_extinction_method none
_refine_ls_goodness_of_fit_ref 0.875
_refine_ls_hydrogen_treatment constr
_refine_ls_matrix_type full
_refine_ls_number_parameters 318
_refine_ls_number_reflns 5076
_refine_ls_number_restraints 246
_refine_ls_restrained_S_all 0.868
_refine_ls_R_factor_all 0.0414
_refine_ls_R_factor_gt 0.0312
_refine_ls_shift/su_max 0.001
_refine_ls_shift/su_mean 0.000
_refine_ls_structure_factor_coef Fsqd
_refine_ls_weighting_details 'w=1/[\s^2^(Fo^2^)+(0.0086P)^2^] where P=(Fo^2^+2Fc^2^)/3'
_refine_ls_weighting_scheme calc
_refine_ls_wR_factor_gt 0.0462
_refine_ls_wR_factor_ref 0.0486
_reflns_Friedel_coverage 0.758
_reflns_Friedel_fraction_full 1.000
_reflns_Friedel_fraction_max 0.999
_reflns_number_gt 4210
_reflns_number_total 5076
_reflns_threshold_expression 'I > 2\s(I)'
_cod_data_source_file om6b00068_si_002.cif
_cod_data_source_block cm50e_0m
_cod_database_code 4088410
_shelxl_version_number 2014-3
_shelx_space_group_comment
; 
The symmetry employed for this shelxl refinement is uniquely defined 
by the following loop, which should always be used as a source of 
symmetry information in preference to the above space-group names. 
They are only intended as comments. 
;
_shelx_estimated_absorpt_t_max 0.744
_shelx_estimated_absorpt_t_min 0.473
_olex2_refinement_description
; 
1. Fixed Uiso 
 At 1.2 times of: 
  All C(H) groups 
2. Uiso/Uaniso restraints and constraints 
C21A \\sim C21 \\sim C20A \\sim C20 \\sim C19A \\sim C19 \\sim C18A \\sim C18 
\\sim C22A \\sim C22: within 1.7A with sigma of 0.01 and sigma for terminal 
atoms of 0.02 
C5A \\sim C5 \\sim C4A \\sim C4 \\sim C3A \\sim C3 \\sim C2A \\sim C2 \\sim C1A 
\\sim C1: within 1.7A with sigma of 0.01 and sigma for terminal atoms of 0.02 
3. Others 
 Sof(C3A)=Sof(H3A)=Sof(C4A)=Sof(H4A)=Sof(C5A)=Sof(H5A)=Sof(C1A)=Sof(H1A)= 
 Sof(C2A)=Sof(H2A)=1-FVAR(1) 
 Sof(C5)=Sof(H5)=Sof(C4)=Sof(H4)=Sof(C3)=Sof(H3)=Sof(C2)=Sof(H2)=Sof(C1)= 
 Sof(H1)=FVAR(1) 
 Sof(C21A)=Sof(H21A)=Sof(C22A)=Sof(H22A)=Sof(C18A)=Sof(H18A)=Sof(C19A)= 
 Sof(H19A)=Sof(C20A)=Sof(H20A)=1-FVAR(2) 
 Sof(C22)=Sof(H22)=Sof(C18)=Sof(H18)=Sof(C19)=Sof(H19)=Sof(C20)=Sof(H20)= 
 Sof(C21)=Sof(H21)=FVAR(2) 
4.a Aromatic/amide H refined with riding coordinates: 
C3A(H3A), C4A(H4A), C5A(H5A), C1A(H1A), C2A(H2A), C5(H5), C4(H4), C3(H3), 
C2(H2), C1(H1), C7(H7), C8(H8), C9(H9), C10(H10), C13(H13), C14(H14), C15(H15),
C16(H16), C21A(H21A), C22A(H22A), C18A(H18A), C19A(H19A), C20A(H20A), 
C22(H22), C18(H18), C19(H19), C20(H20), C21(H21) 
4.b Fitted pentagon refined as free rotating group: 
C3A(C4A,C5A,C1A,C2A), C5(C4,C3,C2,C1), C21A(C22A,C18A,C19A,C20A), C22(C18,C19,
C20,C21) 
;
_olex2_submission_special_instructions 'No special instructions were received'

loop_
_space_group_symop_operation_xyz
'x, y, z'
'-x+1/2, -y, z+1/2'
'x+1/2, -y+1/2, -z'
'-x, y+1/2, -z+1/2'

loop_
_atom_site_label
_atom_site_type_symbol
_atom_site_fract_x
_atom_site_fract_y
_atom_site_fract_z
_atom_site_U_iso_or_equiv
_atom_site_adp_type
_atom_site_occupancy
_atom_site_site_symmetry_order
_atom_site_calc_flag
_atom_site_refinement_flags_posn
_atom_site_refinement_flags_adp
_atom_site_refinement_flags_occupancy
_atom_site_disorder_assembly
_atom_site_disorder_group
Ni1 Ni 0.64870(7) 0.55747(4) 0.52789(3) 0.02248(15) Uani 1 1 d . . . . .
Ni2 Ni 0.76283(7) 0.41510(4) 0.60922(3) 0.01817(13) Uani 1 1 d . . . . .
Ni3 Ni 0.57595(7) 0.42049(4) 0.74294(3) 0.02313(14) Uani 1 1 d . . . . .
S1 S 0.90756(14) 0.52367(7) 0.56882(6) 0.0206(3) Uani 1 1 d . . . . .
S2 S 0.63006(13) 0.42245(8) 0.50125(5) 0.0213(2) Uani 1 1 d . . . . .
S3 S 0.85613(13) 0.42946(8) 0.72511(6) 0.0202(2) Uani 1 1 d . . . . .
S4 S 0.58279(15) 0.32204(8) 0.65407(6) 0.0231(3) Uani 1 1 d . . . . .
C3A C 0.5393(19) 0.6423(9) 0.4462(4) 0.030(3) Uani 0.428(11) 1 d . U P A 2
H3A H 0.5501 0.6361 0.3926 0.037 Uiso 0.428(11) 1 calc R . P A 2
C4A C 0.4050(13) 0.6084(8) 0.4921(8) 0.036(3) Uani 0.428(11) 1 d G U P A 2
H4A H 0.3101 0.5756 0.4746 0.044 Uiso 0.428(11) 1 calc R . P A 2
C5A C 0.4375(15) 0.6321(9) 0.5687(6) 0.032(3) Uani 0.428(11) 1 d G U P A 2
H5A H 0.3681 0.6180 0.6115 0.039 Uiso 0.428(11) 1 calc R . P A 2
C1A C 0.5919(17) 0.6807(7) 0.5702(6) 0.032(3) Uani 0.428(11) 1 d G U P A 2
H1A H 0.6440 0.7047 0.6141 0.038 Uiso 0.428(11) 1 calc R . P A 2
C2A C 0.6549(11) 0.6869(7) 0.4944(9) 0.037(3) Uani 0.428(11) 1 d G U P A 2
H2A H 0.7564 0.7159 0.4788 0.045 Uiso 0.428(11) 1 calc R . P A 2
C5 C 0.4008(8) 0.6110(5) 0.5216(6) 0.030(2) Uani 0.572(11) 1 d . U P A 1
H5 H 0.2972 0.5809 0.5322 0.036 Uiso 0.572(11) 1 calc R . P A 1
C4 C 0.4803(13) 0.6192(6) 0.4491(4) 0.038(3) Uani 0.572(11) 1 d G U P A 1
H4 H 0.4394 0.5956 0.4027 0.045 Uiso 0.572(11) 1 calc R . P A 1
C3 C 0.6319(11) 0.6689(6) 0.4581(5) 0.036(2) Uani 0.572(11) 1 d G U P A 1
H3 H 0.7101 0.6844 0.4188 0.043 Uiso 0.572(11) 1 calc R . P A 1
C2 C 0.6460(10) 0.6914(5) 0.5361(7) 0.035(3) Uani 0.572(11) 1 d G U P A 1
H2 H 0.7353 0.7245 0.5582 0.042 Uiso 0.572(11) 1 calc R . P A 1
C1 C 0.5031(15) 0.6556(6) 0.5753(3) 0.031(2) Uani 0.572(11) 1 d G U P A 1
H1 H 0.4801 0.6605 0.6283 0.037 Uiso 0.572(11) 1 calc R . P A 1
C6 C 0.9522(5) 0.5775(3) 0.6552(2) 0.0196(10) Uani 1 1 d . . . . .
C7 C 1.0234(6) 0.6580(3) 0.6535(3) 0.0281(12) Uani 1 1 d . . . . .
H7 H 1.0436 0.6853 0.6061 0.034 Uiso 1 1 calc R . . . .
C8 C 1.0650(7) 0.6984(3) 0.7210(3) 0.0338(12) Uani 1 1 d . . . . .
H8 H 1.1115 0.7541 0.7202 0.041 Uiso 1 1 calc R . . . .
C9 C 1.0385(6) 0.6575(3) 0.7896(3) 0.0320(13) Uani 1 1 d . . . . .
H9 H 1.0688 0.6848 0.8359 0.038 Uiso 1 1 calc R . . . .
C10 C 0.9685(5) 0.5772(3) 0.7915(2) 0.0246(11) Uani 1 1 d . . . . .
H10 H 0.9501 0.5500 0.8390 0.030 Uiso 1 1 calc R . . . .
C11 C 0.9249(5) 0.5361(3) 0.7244(2) 0.0191(10) Uani 1 1 d . . . . .
C12 C 0.4247(5) 0.3811(3) 0.5239(2) 0.0201(10) Uani 1 1 d . . . . .
C13 C 0.2856(5) 0.3884(3) 0.4737(2) 0.0217(10) Uani 1 1 d . . . . .
H13 H 0.2975 0.4213 0.4287 0.026 Uiso 1 1 calc R . . . .
C14 C 0.1319(6) 0.3484(3) 0.4886(2) 0.0253(11) Uani 1 1 d . . . . .
H14 H 0.0381 0.3535 0.4540 0.030 Uiso 1 1 calc R . . . .
C15 C 0.1136(5) 0.3005(3) 0.5542(2) 0.0251(11) Uani 1 1 d . . . . .
H15 H 0.0069 0.2729 0.5644 0.030 Uiso 1 1 calc R . . . .
C16 C 0.2489(5) 0.2926(3) 0.6049(2) 0.0266(11) Uani 1 1 d . . . . .
H16 H 0.2359 0.2591 0.6494 0.032 Uiso 1 1 calc R . . . .
C17 C 0.4041(5) 0.3338(3) 0.5907(2) 0.0195(10) Uani 1 1 d . . . . .
C21A C 0.3279(19) 0.4666(16) 0.7464(7) 0.044(3) Uani 0.42(3) 1 d . U P B 2
H21A H 0.2559 0.4697 0.7026 0.053 Uiso 0.42(3) 1 calc R . P B 2
C22A C 0.444(3) 0.5303(9) 0.7719(10) 0.035(3) Uani 0.42(3) 1 d G U P B 2
H22A H 0.4628 0.5835 0.7482 0.043 Uiso 0.42(3) 1 calc R . P B 2
C18A C 0.526(2) 0.5005(11) 0.8390(10) 0.042(3) Uani 0.42(3) 1 d G U P B 2
H18A H 0.6096 0.5302 0.8681 0.051 Uiso 0.42(3) 1 calc R . P B 2
C19A C 0.461(3) 0.4183(10) 0.8550(8) 0.037(3) Uani 0.42(3) 1 d G U P B 2
H19A H 0.4935 0.3835 0.8967 0.045 Uiso 0.42(3) 1 calc R . P B 2
C20A C 0.339(2) 0.3974(10) 0.7977(11) 0.036(3) Uani 0.42(3) 1 d G U P B 2
H20A H 0.2749 0.3461 0.7944 0.043 Uiso 0.42(3) 1 calc R . P B 2
C22 C 0.3568(16) 0.5005(10) 0.7461(5) 0.035(3) Uani 0.58(3) 1 d . U P B 1
H22 H 0.3032 0.5249 0.7026 0.042 Uiso 0.58(3) 1 calc R . P B 1
C18 C 0.4913(18) 0.5375(5) 0.7899(8) 0.041(3) Uani 0.58(3) 1 d G U P B 1
H18 H 0.5434 0.5910 0.7809 0.049 Uiso 0.58(3) 1 calc R . P B 1
C19 C 0.5341(13) 0.4805(9) 0.8495(6) 0.039(3) Uani 0.58(3) 1 d G U P B 1
H19 H 0.6199 0.4892 0.8874 0.047 Uiso 0.58(3) 1 calc R . P B 1
C20 C 0.4261(17) 0.4083(6) 0.8425(7) 0.038(2) Uani 0.58(3) 1 d G U P B 1
H20 H 0.4270 0.3602 0.8748 0.046 Uiso 0.58(3) 1 calc R . P B 1
C21 C 0.3166(12) 0.4206(9) 0.7786(7) 0.036(3) Uani 0.58(3) 1 d G U P B 1
H21 H 0.2313 0.3822 0.7607 0.043 Uiso 0.58(3) 1 calc R . P B 1

loop_
_atom_site_aniso_label
_atom_site_aniso_U_11
_atom_site_aniso_U_22
_atom_site_aniso_U_33
_atom_site_aniso_U_23
_atom_site_aniso_U_13
_atom_site_aniso_U_12
Ni1 0.0252(3) 0.0197(3) 0.0225(3) 0.0028(3) -0.0044(3) -0.0005(3)
Ni2 0.0191(3) 0.0177(3) 0.0177(3) 0.0001(3) 0.0011(2) 0.0005(3)
Ni3 0.0179(3) 0.0327(4) 0.0189(3) 0.0003(3) 0.0016(2) -0.0004(3)
S1 0.0223(6) 0.0223(6) 0.0173(5) 0.0003(5) 0.0022(5) -0.0018(5)
S2 0.0230(5) 0.0236(6) 0.0173(5) -0.0007(5) 0.0004(4) -0.0026(6)
S3 0.0187(5) 0.0227(6) 0.0193(5) 0.0039(5) -0.0007(4) 0.0016(6)
S4 0.0244(6) 0.0206(7) 0.0243(6) 0.0041(5) -0.0014(5) -0.0016(6)
C3A 0.032(7) 0.028(6) 0.032(5) 0.007(5) -0.018(5) -0.004(5)
C4A 0.030(6) 0.038(6) 0.041(7) 0.000(6) -0.007(5) 0.005(5)
C5A 0.018(6) 0.038(6) 0.042(6) 0.007(5) -0.002(5) 0.011(5)
C1A 0.038(6) 0.017(5) 0.040(6) -0.002(5) -0.007(6) -0.005(5)
C2A 0.041(5) 0.017(5) 0.054(7) -0.003(6) -0.004(6) -0.004(5)
C5 0.022(4) 0.032(4) 0.035(6) 0.005(4) -0.003(4) 0.007(4)
C4 0.028(5) 0.043(6) 0.043(5) 0.002(5) -0.016(4) 0.008(5)
C3 0.039(5) 0.026(5) 0.043(5) 0.009(4) -0.007(5) 0.000(4)
C2 0.040(5) 0.015(4) 0.049(6) 0.004(5) -0.005(5) -0.001(4)
C1 0.036(6) 0.016(5) 0.040(4) -0.003(4) 0.003(4) -0.002(4)
C6 0.017(2) 0.022(3) 0.020(2) -0.002(2) -0.0016(18) 0.002(2)
C7 0.031(3) 0.025(3) 0.029(3) 0.005(2) -0.005(2) -0.001(2)
C8 0.044(3) 0.019(3) 0.038(3) -0.006(2) -0.008(3) -0.006(3)
C9 0.037(3) 0.031(3) 0.028(3) -0.013(2) -0.007(2) 0.006(3)
C10 0.024(2) 0.030(3) 0.019(2) 0.001(2) -0.0027(18) 0.006(2)
C11 0.013(2) 0.021(3) 0.023(2) 0.000(2) 0.0004(19) 0.002(2)
C12 0.024(2) 0.018(2) 0.018(2) -0.004(2) 0.000(2) 0.000(2)
C13 0.027(2) 0.019(2) 0.019(2) -0.004(2) 0.000(2) 0.003(2)
C14 0.027(3) 0.026(3) 0.023(2) -0.004(2) -0.005(2) 0.003(2)
C15 0.021(3) 0.026(3) 0.028(3) -0.007(2) 0.003(2) -0.005(2)
C16 0.027(3) 0.026(3) 0.027(3) 0.001(2) 0.001(2) -0.004(2)
C17 0.022(2) 0.017(2) 0.019(2) -0.0036(19) -0.0029(19) 0.000(2)
C21A 0.021(5) 0.070(8) 0.042(6) -0.004(6) 0.008(5) 0.000(6)
C22A 0.022(7) 0.051(6) 0.033(6) -0.009(5) -0.010(5) 0.010(5)
C18A 0.035(5) 0.062(6) 0.030(5) -0.013(5) 0.005(5) -0.003(5)
C19A 0.034(6) 0.059(6) 0.019(5) -0.020(5) -0.004(5) -0.001(6)
C20A 0.010(5) 0.060(7) 0.038(7) -0.005(6) -0.001(5) -0.004(5)
C22 0.020(5) 0.050(6) 0.035(4) 0.000(5) 0.004(4) 0.005(5)
C18 0.031(6) 0.055(5) 0.036(6) -0.015(5) 0.000(5) -0.001(4)
C19 0.036(5) 0.051(6) 0.031(4) -0.017(5) 0.001(4) 0.007(5)
C20 0.019(5) 0.060(5) 0.036(5) -0.001(5) 0.008(4) -0.005(4)
C21 0.019(4) 0.060(6) 0.029(5) 0.002(5) 0.007(4) -0.004(5)

loop_
_atom_type_symbol
_atom_type_description
_atom_type_scat_dispersion_real
_atom_type_scat_dispersion_imag
_atom_type_scat_source
C C 0.0033 0.0016 'International Tables Vol C Tables 4.2.6.8 and 6.1.1.4'
H H 0.0000 0.0000 'International Tables Vol C Tables 4.2.6.8 and 6.1.1.4'
S S 0.1246 0.1234 'International Tables Vol C Tables 4.2.6.8 and 6.1.1.4'
Ni Ni 0.3393 1.1124 'International Tables Vol C Tables 4.2.6.8 and 6.1.1.4'

loop_
_exptl_crystal_face_index_h
_exptl_crystal_face_index_k
_exptl_crystal_face_index_l
_exptl_crystal_face_perp_dist
1.00 0.00 0.00 0.1170
-1.00 0.00 0.00 0.1470
0.00 1.00 0.00 0.0430
0.00 -1.00 0.00 0.0190
0.00 0.00 1.00 0.0490

loop_
_geom_angle_atom_site_label_1
_geom_angle_atom_site_label_2
_geom_angle_atom_site_label_3
_geom_angle
S2 Ni1 S1 83.84(5)
C3A Ni1 S1 137.2(4)
C3A Ni1 S2 116.2(3)
C3A Ni1 C4A 38.73(19)
C3A Ni1 C5A 65.0(2)
C4A Ni1 S1 172.0(3)
C4A Ni1 S2 104.2(3)
C5A Ni1 S1 136.2(4)
C5A Ni1 S2 124.0(4)
C5A Ni1 C4A 38.72(18)
C1A Ni1 S1 107.3(3)
C1A Ni1 S2 162.2(4)
C1A Ni1 C3A 65.1(2)
C1A Ni1 C4A 65.0(2)
C1A Ni1 C5A 38.85(16)
C2A Ni1 S1 107.7(3)
C2A Ni1 S2 151.5(4)
C2A Ni1 C3A 38.86(18)
C2A Ni1 C4A 65.0(2)
C2A Ni1 C5A 65.1(2)
C2A Ni1 C1A 38.94(16)
C5 Ni1 S1 161.7(3)
C5 Ni1 S2 108.7(2)
C5 Ni1 C4 39.17(14)
C5 Ni1 C3 65.45(17)
C5 Ni1 C2 65.96(17)
C4 Ni1 S1 151.6(3)
C4 Ni1 S2 105.5(2)
C4 Ni1 C3 38.68(12)
C3 Ni1 S1 116.2(3)
C3 Ni1 S2 132.3(3)
C2 Ni1 S1 103.28(17)
C2 Ni1 S2 170.5(3)
C2 Ni1 C4 65.30(16)
C2 Ni1 C3 38.81(12)
C1 Ni1 S1 122.8(3)
C1 Ni1 S2 140.6(3)
C1 Ni1 C5 39.63(14)
C1 Ni1 C4 65.85(18)
C1 Ni1 C3 65.60(16)
C1 Ni1 C2 39.40(12)
Ni3 Ni2 Ni1 104.10(2)
S1 Ni2 Ni1 50.32(3)
S1 Ni2 Ni3 121.64(4)
S1 Ni2 S3 93.01(5)
S1 Ni2 S4 170.09(5)
S2 Ni2 Ni1 50.26(4)
S2 Ni2 Ni3 119.78(3)
S2 Ni2 S1 85.16(5)
S2 Ni2 S3 167.28(5)
S2 Ni2 S4 92.87(5)
S3 Ni2 Ni1 119.84(4)
S3 Ni2 Ni3 51.16(3)
S3 Ni2 S4 86.78(5)
S4 Ni2 Ni1 121.70(4)
S4 Ni2 Ni3 51.44(3)
S3 Ni3 S4 85.46(5)
C21A Ni3 S3 154.7(7)
C21A Ni3 S4 107.1(5)
C21A Ni3 C22A 40.2(2)
C21A Ni3 C18A 66.3(3)
C21A Ni3 C19A 66.0(3)
C21A Ni3 C20A 39.9(2)
C22A Ni3 S3 117.9(6)
C22A Ni3 S4 140.8(6)
C22A Ni3 C18A 39.3(3)
C22A Ni3 C19A 65.6(4)
C22A Ni3 C20A 66.6(3)
C18A Ni3 S3 104.6(4)
C18A Ni3 S4 167.9(4)
C18A Ni3 C19A 38.5(3)
C19A Ni3 S3 122.6(5)
C19A Ni3 S4 130.1(5)
C20A Ni3 S3 159.7(6)
C20A Ni3 S4 102.8(3)
C20A Ni3 C18A 65.5(3)
C20A Ni3 C19A 38.9(3)
C22 Ni3 S3 139.1(5)
C22 Ni3 S4 117.4(4)
C22 Ni3 C18 39.09(16)
C22 Ni3 C19 65.6(2)
C18 Ni3 S3 107.6(3)
C18 Ni3 S4 153.5(4)
C19 Ni3 S3 104.3(3)
C19 Ni3 S4 160.6(4)
C19 Ni3 C18 39.02(18)
C20 Ni3 S3 131.9(4)
C20 Ni3 S4 122.4(3)
C20 Ni3 C22 65.9(2)
C20 Ni3 C18 65.7(2)
C20 Ni3 C19 39.2(2)
C21 Ni3 S3 170.2(3)
C21 Ni3 S4 103.6(2)
C21 Ni3 C22 39.35(16)
C21 Ni3 C18 65.8(2)
C21 Ni3 C19 65.9(2)
C21 Ni3 C20 39.45(18)
Ni2 S1 Ni1 80.15(4)
C6 S1 Ni1 109.95(14)
C6 S1 Ni2 101.57(15)
Ni2 S2 Ni1 80.42(4)
C12 S2 Ni1 111.87(15)
C12 S2 Ni2 102.14(14)
Ni2 S3 Ni3 78.40(4)
C11 S3 Ni2 101.14(14)
C11 S3 Ni3 111.08(14)
Ni2 S4 Ni3 78.12(4)
C17 S4 Ni2 101.52(15)
C17 S4 Ni3 110.43(15)
Ni1 C3A H3A 124.5
C4A C3A Ni1 70.8(4)
C4A C3A H3A 126.0
C2A C3A Ni1 70.2(4)
C2A C3A H3A 126.0
C2A C3A C4A 108.0
Ni1 C4A H4A 124.7
C3A C4A Ni1 70.4(4)
C3A C4A H4A 126.0
C5A C4A Ni1 70.4(4)
C5A C4A C3A 108.0
C5A C4A H4A 126.0
Ni1 C5A H5A 124.5
C4A C5A Ni1 70.8(4)
C4A C5A H5A 126.0
C4A C5A C1A 108.0
C1A C5A Ni1 70.2(4)
C1A C5A H5A 126.0
Ni1 C1A H1A 124.2
C5A C1A Ni1 70.9(4)
C5A C1A H1A 126.0
C2A C1A Ni1 70.5(4)
C2A C1A C5A 108.0
C2A C1A H1A 126.0
Ni1 C2A H2A 124.2
C3A C2A Ni1 70.9(4)
C3A C2A C1A 108.0
C3A C2A H2A 126.0
C1A C2A Ni1 70.5(4)
C1A C2A H2A 126.0
Ni1 C5 H5 123.9
C4 C5 Ni1 71.8(3)
C4 C5 H5 126.0
C4 C5 C1 108.0
C1 C5 Ni1 69.8(3)
C1 C5 H5 126.0
Ni1 C4 H4 125.4
C5 C4 Ni1 69.0(3)
C5 C4 H4 126.0
C5 C4 C3 108.0
C3 C4 Ni1 71.2(3)
C3 C4 H4 126.0
Ni1 C3 H3 126.0
C4 C3 Ni1 70.1(3)
C4 C3 H3 126.0
C2 C3 Ni1 69.5(3)
C2 C3 C4 108.0
C2 C3 H3 126.0
Ni1 C2 H2 124.8
C3 C2 Ni1 71.7(3)
C3 C2 H2 126.0
C3 C2 C1 108.0
C1 C2 Ni1 69.1(3)
C1 C2 H2 126.0
Ni1 C1 H1 123.6
C5 C1 Ni1 70.5(3)
C5 C1 C2 108.0
C5 C1 H1 126.0
C2 C1 Ni1 71.5(3)
C2 C1 H1 126.0
C7 C6 S1 119.9(3)
C7 C6 C11 120.6(4)
C11 C6 S1 119.3(3)
C6 C7 H7 120.1
C8 C7 C6 119.8(4)
C8 C7 H7 120.1
C7 C8 H8 120.2
C9 C8 C7 119.7(5)
C9 C8 H8 120.2
C8 C9 H9 119.7
C10 C9 C8 120.6(4)
C10 C9 H9 119.7
C9 C10 H10 119.8
C9 C10 C11 120.5(4)
C11 C10 H10 119.8
C6 C11 S3 119.9(3)
C10 C11 S3 121.0(3)
C10 C11 C6 118.8(4)
C13 C12 S2 121.4(3)
C13 C12 C17 119.1(4)
C17 C12 S2 119.3(3)
C12 C13 H13 119.7
C14 C13 C12 120.6(4)
C14 C13 H13 119.7
C13 C14 H14 120.0
C13 C14 C15 120.0(4)
C15 C14 H14 120.0
C14 C15 H15 119.7
C16 C15 C14 120.6(4)
C16 C15 H15 119.7
C15 C16 H16 120.1
C15 C16 C17 119.8(4)
C17 C16 H16 120.1
C12 C17 S4 119.3(3)
C16 C17 S4 120.6(3)
C16 C17 C12 120.0(4)
Ni3 C21A H21A 122.8
C22A C21A Ni3 70.8(6)
C22A C21A H21A 126.0
C22A C21A C20A 108.0
C20A C21A Ni3 72.0(6)
C20A C21A H21A 126.0
Ni3 C22A H22A 123.8
C21A C22A Ni3 69.0(6)
C21A C22A H22A 126.0
C21A C22A C18A 108.0
C18A C22A Ni3 72.9(6)
C18A C22A H22A 126.0
Ni3 C18A H18A 126.3
C22A C18A Ni3 67.9(5)
C22A C18A H18A 126.0
C22A C18A C19A 108.0
C19A C18A Ni3 71.4(5)
C19A C18A H18A 126.0
Ni3 C19A H19A 127.0
C18A C19A Ni3 70.1(6)
C18A C19A H19A 126.0
C18A C19A C20A 108.0
C20A C19A Ni3 68.5(5)
C20A C19A H19A 126.0
Ni3 C20A H20A 124.8
C21A C20A Ni3 68.1(6)
C21A C20A H20A 126.0
C19A C20A Ni3 72.7(6)
C19A C20A C21A 108.0
C19A C20A H20A 126.0
Ni3 C22 H22 124.8
C18 C22 Ni3 71.0(4)
C18 C22 H22 126.0
C21 C22 Ni3 69.8(4)
C21 C22 H22 126.0
C21 C22 C18 108.0
Ni3 C18 H18 125.4
C22 C18 Ni3 69.9(4)
C22 C18 H18 126.0
C19 C18 Ni3 70.3(4)
C19 C18 C22 108.0
C19 C18 H18 126.0
Ni3 C19 H19 125.1
C18 C19 Ni3 70.7(4)
C18 C19 H19 126.0
C20 C19 Ni3 69.7(4)
C20 C19 C18 108.0
C20 C19 H19 126.0
Ni3 C20 H20 124.5
C19 C20 Ni3 71.0(4)
C19 C20 H20 126.0
C19 C20 C21 108.0
C21 C20 Ni3 70.1(4)
C21 C20 H20 126.0
Ni3 C21 H21 124.3
C22 C21 Ni3 70.9(4)
C22 C21 C20 108.0
C22 C21 H21 126.0
C20 C21 Ni3 70.5(4)
C20 C21 H21 126.0

loop_
_geom_bond_atom_site_label_1
_geom_bond_atom_site_label_2
_geom_bond_distance
Ni1 S1 2.1935(12)
Ni1 S2 2.1900(13)
Ni1 C3A 2.138(11)
Ni1 C4A 2.144(11)
Ni1 C5A 2.139(10)
Ni1 C1A 2.130(10)
Ni1 C2A 2.130(10)
Ni1 C5 2.099(8)
Ni1 C4 2.137(8)
Ni1 C3 2.151(7)
Ni1 C2 2.122(7)
Ni1 C1 2.090(8)
Ni2 Ni3 2.7592(7)
Ni2 S1 2.1685(12)
Ni2 S2 2.1597(11)
Ni2 S3 2.1717(11)
Ni2 S4 2.1736(13)
Ni3 S3 2.1942(11)
Ni3 S4 2.2049(13)
Ni3 C21A 2.053(14)
Ni3 C22A 2.078(15)
Ni3 C18A 2.144(16)
Ni3 C19A 2.161(16)
Ni3 C20A 2.105(14)
Ni3 C22 2.116(10)
Ni3 C18 2.129(10)
Ni3 C19 2.123(12)
Ni3 C20 2.106(11)
Ni3 C21 2.101(10)
S1 C6 1.774(4)
S2 C12 1.763(4)
S3 C11 1.768(4)
S4 C17 1.784(4)
C3A H3A 0.9500
C3A C4A 1.4200
C3A C2A 1.4200
C4A H4A 0.9500
C4A C5A 1.4200
C5A H5A 0.9500
C5A C1A 1.4200
C1A H1A 0.9500
C1A C2A 1.4200
C2A H2A 0.9500
C5 H5 0.9500
C5 C4 1.4200
C5 C1 1.4200
C4 H4 0.9500
C4 C3 1.4200
C3 H3 0.9500
C3 C2 1.4200
C2 H2 0.9500
C2 C1 1.4200
C1 H1 0.9500
C6 C7 1.386(6)
C6 C11 1.397(5)
C7 H7 0.9500
C7 C8 1.385(6)
C8 H8 0.9500
C8 C9 1.384(6)
C9 H9 0.9500
C9 C10 1.379(7)
C10 H10 0.9500
C10 C11 1.387(5)
C12 C13 1.396(6)
C12 C17 1.401(5)
C13 H13 0.9500
C13 C14 1.371(6)
C14 H14 0.9500
C14 C15 1.386(6)
C15 H15 0.9500
C15 C16 1.380(6)
C16 H16 0.9500
C16 C17 1.388(6)
C21A H21A 0.9500
C21A C22A 1.4200
C21A C20A 1.4200
C22A H22A 0.9500
C22A C18A 1.4200
C18A H18A 0.9500
C18A C19A 1.4200
C19A H19A 0.9500
C19A C20A 1.4200
C20A H20A 0.9500
C22 H22 0.9500
C22 C18 1.4200
C22 C21 1.4200
C18 H18 0.9500
C18 C19 1.4200
C19 H19 0.9500
C19 C20 1.4200
C20 H20 0.9500
C20 C21 1.4200
C21 H21 0.9500

loop_
_geom_torsion_atom_site_label_1
_geom_torsion_atom_site_label_2
_geom_torsion_atom_site_label_3
_geom_torsion_atom_site_label_4
_geom_torsion
C2A_b C3A_b C4A_b C5A_b 0.0
Ni1 C3A C4A C5A 60.7(4)
C2A C3A C4A Ni1 -60.7(4)
C3A C4A C5A C1A 0.0
Ni1 C4A C5A C1A 60.7(4)
C3A C4A C5A Ni1 -60.7(4)
C4A C5A C1A C2A 0.0
Ni1 C5A C1A C2A 61.1(4)
C4A C5A C1A Ni1 -61.1(4)
C4A C3A C2A C1A 0.0
Ni1 C3A C2A C1A -61.1(4)
C4A C3A C2A Ni1 61.1(4)
C5A C1A C2A C3A 0.0
Ni1 C1A C2A C3A 61.3(4)
C5A C1A C2A Ni1 -61.3(4)
C1 C5 C4 C3 0.0
Ni1 C5 C4 C3 -60.8(3)
C1 C5 C4 Ni1 60.8(3)
C5 C4 C3 C2 0.0
Ni1 C4 C3 C2 -59.4(3)
C5 C4 C3 Ni1 59.4(3)
C4 C3 C2 C1 0.0
Ni1 C3 C2 C1 -59.8(3)
C4 C3 C2 Ni1 59.8(3)
C4 C5 C1 C2 0.0
Ni1 C5 C1 C2 62.1(3)
C4 C5 C1 Ni1 -62.1(3)
C3 C2 C1 C5 0.0
Ni1 C2 C1 C5 -61.4(3)
C3 C2 C1 Ni1 61.4(3)
Ni2 S1 C6 C7 -170.9(3)
Ni1 S1 C6 C7 -87.3(4)
Ni2 S1 C6 C11 13.0(3)
Ni1 S1 C6 C11 96.6(3)
C11 C6 C7 C8 -1.2(7)
S1 C6 C7 C8 -177.2(4)
C6 C7 C8 C9 1.3(7)
C7 C8 C9 C10 -1.0(8)
C8 C9 C10 C11 0.5(7)
C9 C10 C11 C6 -0.3(6)
C9 C10 C11 S3 173.4(3)
C7 C6 C11 C10 0.6(6)
S1 C6 C11 C10 176.7(3)
C7 C6 C11 S3 -173.1(3)
S1 C6 C11 S3 3.0(5)
Ni2 S3 C11 C10 169.2(3)
Ni3 S3 C11 C10 87.5(3)
Ni2 S3 C11 C6 -17.2(3)
Ni3 S3 C11 C6 -98.9(3)
Ni2 S2 C12 C13 168.0(3)
Ni1 S2 C12 C13 83.6(4)
Ni2 S2 C12 C17 -17.4(4)
Ni1 S2 C12 C17 -101.8(3)
C17 C12 C13 C14 -1.3(6)
S2 C12 C13 C14 173.2(3)
C12 C13 C14 C15 0.2(7)
C13 C14 C15 C16 0.0(7)
C14 C15 C16 C17 0.9(7)
C15 C16 C17 C12 -2.0(7)
C15 C16 C17 S4 -178.2(3)
C13 C12 C17 C16 2.2(6)
S2 C12 C17 C16 -172.5(3)
C13 C12 C17 S4 178.4(3)
S2 C12 C17 S4 3.7(5)
Ni2 S4 C17 C16 -171.9(3)
Ni3 S4 C17 C16 -90.4(4)
Ni2 S4 C17 C12 11.9(4)
Ni3 S4 C17 C12 93.4(3)
C20A C21A C22A C18A 0.0
Ni3 C21A C22A C18A -62.8(6)
C20A C21A C22A Ni3 62.8(6)
C21A C22A C18A C19A 0.0
Ni3 C22A C18A C19A -60.3(5)
C21A C22A C18A Ni3 60.3(5)
C22A C18A C19A C20A 0.0
Ni3 C18A C19A C20A -58.1(5)
C22A C18A C19A Ni3 58.1(5)
C18A C19A C20A C21A 0.0
Ni3 C19A C20A C21A -59.2(5)
C18A C19A C20A Ni3 59.2(5)
C22A C21A C20A C19A 0.0
Ni3 C21A C20A C19A 62.1(6)
C22A C21A C20A Ni3 -62.1(6)
C21 C22 C18 C19 0.0
Ni3 C22 C18 C19 -60.2(4)
C21 C22 C18 Ni3 60.2(4)
C22 C18 C19 C20 0.0
Ni3 C18 C19 C20 -60.0(4)
C22 C18 C19 Ni3 60.0(4)
C18 C19 C20 C21 0.0
Ni3 C19 C20 C21 -60.6(4)
C18 C19 C20 Ni3 60.6(4)
C18 C22 C21 C20 0.0
Ni3 C22 C21 C20 61.0(4)
C18 C22 C21 Ni3 -61.0(4)
C19 C20 C21 C22 0.0
Ni3 C20 C21 C22 -61.2(4)
C19 C20 C21 Ni3 61.2(4)
